data_4516865
loop_
_publ_author_name
'Ding, Shuang'
'Li, Jiancheng'
'Liu, Rui'
'Fu, Gang'
'Zhu, Hongping'
'Liu, Weiping'
'Ye, Qingsong'

_publ_section_title
;
 N-Geminal P/Al Lewis Pair-Alkyne Dipolar Cycloaddition to the
 Zwitterionic C<sub>2</sub>PNAl-Heterocyclopentene.
;
_journal_issue 6
_journal_name_full 'ACS omega'
_journal_page_first 2405
_journal_page_last 2414
_journal_paper_doi 10.1021/acsomega.7b00236
_journal_volume 2
_journal_year 2017
_chemical_formula_sum 'C32 H43 Al N P'
_chemical_formula_weight 499.62
_space_group_IT_number 14
_space_group_name_Hall '-P 2ybc'
_space_group_name_H-M_alt 'P 1 21/c 1'
_symmetry_cell_setting monoclinic
_symmetry_space_group_name_H-M 'P 1 21/c 1'
_atom_sites_solution_hydrogens geom
_atom_sites_solution_primary direct
_atom_sites_solution_secondary difmap
_audit_creation_method SHELXL-97
_cell_angle_alpha 90.00
_cell_angle_beta 96.662(2)
_cell_angle_gamma 90.00
_cell_formula_units_Z 4
_cell_length_a 8.8600(2)
_cell_length_b 17.1850(4)
_cell_length_c 18.9406(5)
_cell_measurement_reflns_used 4038
_cell_measurement_temperature 173(2)
_cell_measurement_theta_max 27.1760
_cell_measurement_theta_min 3.3910
_cell_volume 2864.41(12)
_computing_cell_refinement 'CrysAlisPro, Agilent Technologies'
_computing_data_collection 'CrysAlisPro, Agilent Technologies'
_computing_data_reduction 'CrysAlisPro, Agilent Technologies'
_computing_molecular_graphics 'Bruker SHELXTL'
_computing_publication_material 'Bruker SHELXTL'
_computing_structure_refinement 'SHELXL-97 (Sheldrick, 1997)'
_computing_structure_solution 'SHELXS-97 (Sheldrick, 1990)'
_diffrn_ambient_temperature 173(2)
_diffrn_detector_area_resol_mean 16.1903
_diffrn_measured_fraction_theta_full 0.986
_diffrn_measured_fraction_theta_max 0.986
_diffrn_measurement_device_type 'Xcalibur, Sapphire3, Gemini ultra'
_diffrn_measurement_method '/w scans'
_diffrn_radiation_monochromator graphite
_diffrn_radiation_source 'Enhance (Mo) X-ray Source'
_diffrn_radiation_type MoK\a
_diffrn_radiation_wavelength 0.71073
_diffrn_reflns_av_R_equivalents 0.0264
_diffrn_reflns_av_sigmaI/netI 0.0393
_diffrn_reflns_limit_h_max 10
_diffrn_reflns_limit_h_min -6
_diffrn_reflns_limit_k_max 20
_diffrn_reflns_limit_k_min -17
_diffrn_reflns_limit_l_max 20
_diffrn_reflns_limit_l_min -22
_diffrn_reflns_number 11514
_diffrn_reflns_theta_full 25.49
_diffrn_reflns_theta_max 25.49
_diffrn_reflns_theta_min 2.98
_exptl_absorpt_coefficient_mu 0.147
_exptl_absorpt_correction_T_max 0.9712
_exptl_absorpt_correction_T_min 0.9572
_exptl_absorpt_correction_type multi-scan
_exptl_absorpt_process_details empirical
_exptl_crystal_colour colorless
_exptl_crystal_density_diffrn 1.159
_exptl_crystal_density_meas ?
_exptl_crystal_density_method 'not measured'
_exptl_crystal_description block
_exptl_crystal_F_000 1080
_exptl_crystal_size_max 0.30
_exptl_crystal_size_mid 0.30
_exptl_crystal_size_min 0.20
_refine_diff_density_max 0.371
_refine_diff_density_min -0.265
_refine_diff_density_rms 0.044
_refine_ls_extinction_method none
_refine_ls_goodness_of_fit_ref 1.033
_refine_ls_hydrogen_treatment 'refined in a riding mode to the carrier atom'
_refine_ls_matrix_type full
_refine_ls_number_parameters 344
_refine_ls_number_reflns 5257
_refine_ls_number_restraints 38
_refine_ls_restrained_S_all 1.042
_refine_ls_R_factor_all 0.0547
_refine_ls_R_factor_gt 0.0446
_refine_ls_shift/su_max 0.001
_refine_ls_shift/su_mean 0.000
_refine_ls_structure_factor_coef Fsqd
_refine_ls_weighting_details 'calc w=1/[\s^2^(Fo^2^)+(0.0453P)^2^+1.5783P] where P=(Fo^2^+2Fc^2^)/3'
_refine_ls_weighting_scheme calc
_refine_ls_wR_factor_gt 0.1034
_refine_ls_wR_factor_ref 0.1084
_reflns_number_gt 4511
_reflns_number_total 5257
_reflns_threshold_expression >2sigma(I)
_cod_data_source_file ao7b00236_si_002.cif
_cod_data_source_block compound_2
_cod_depositor_comments
;
The following automatic conversions were performed:

data item '_symmetry_cell_setting' value 'Monoclinic' was changed to
'monoclinic' in accordance with the
/home/saulius/struct/COD-crude-data/automatic-downloads/DataCite-retrospective/ACS/depositions/lib/dictionaries/cif_core.dic
dictionary named 'cif_core.dic' version 2.4.2 last updated on
2011-04-26.

data item '_exptl_crystal_density_meas' value 'not measured' was
changed to '?' -- the value is perceived as not measured.

Automatic conversion script
Id: cif_fix_values 6909 2019-04-08 15:41:33Z antanas 
;
_cod_original_sg_symbol_H-M P2(1)/c
_cod_database_code 4516865

loop_
_symmetry_equiv_pos_as_xyz
'x, y, z'
'-x, y+1/2, -z+1/2'
'-x, -y, -z'
'x, -y-1/2, z-1/2'

loop_
_atom_site_label
_atom_site_type_symbol
_atom_site_fract_x
_atom_site_fract_y
_atom_site_fract_z
_atom_site_U_iso_or_equiv
_atom_site_adp_type
_atom_site_occupancy
_atom_site_symmetry_multiplicity
_atom_site_calc_flag
_atom_site_refinement_flags
_atom_site_disorder_assembly
_atom_site_disorder_group
P1 P 0.02145(5) 0.25967(3) 0.44875(3) 0.01907(13) Uani 1 1 d . A .
Al1 Al -0.17957(6) 0.13914(3) 0.37404(3) 0.02331(15) Uani 1 1 d . . .
N1 N -0.15525(16) 0.23278(9) 0.43300(8) 0.0206(3) Uani 1 1 d . A .
C1 C 0.1250(2) 0.06575(12) 0.34000(11) 0.0330(5) Uani 1 1 d . . .
H1A H 0.2284 0.0821 0.3334 0.049 Uiso 1 1 calc R A .
H1B H 0.0679 0.0548 0.2936 0.049 Uiso 1 1 calc R . .
H1C H 0.1294 0.0187 0.3694 0.049 Uiso 1 1 calc R . .
C2 C 0.0468(2) 0.12997(11) 0.37644(10) 0.0233(4) Uani 1 1 d . A .
C3 C 0.1307(2) 0.18597(11) 0.41172(10) 0.0212(4) Uani 1 1 d . . .
C4 C 0.3011(2) 0.19889(13) 0.41664(11) 0.0304(5) Uani 1 1 d . A .
H4A H 0.3539 0.1496 0.4280 0.046 Uiso 1 1 calc R . .
H4B H 0.3319 0.2370 0.4540 0.046 Uiso 1 1 calc R . .
H4C H 0.3275 0.2184 0.3710 0.046 Uiso 1 1 calc R . .
C5 C -0.2659(18) 0.0380(6) 0.4097(7) 0.0447(19) Uani 0.518(5) 1 d PU A 2
H5A H -0.2141 0.0270 0.4578 0.054 Uiso 0.518(5) 1 calc PR A 2
H5B H -0.3750 0.0461 0.4142 0.054 Uiso 0.518(5) 1 calc PR A 2
C6 C -0.2533(6) -0.0214(3) 0.3709(3) 0.0475(13) Uani 0.518(5) 1 d PU A 2
H6A H -0.3179 -0.0633 0.3856 0.071 Uiso 0.518(5) 1 calc PR A 2
H6B H -0.1472 -0.0387 0.3762 0.071 Uiso 0.518(5) 1 calc PR A 2
H6C H -0.2850 -0.0081 0.3211 0.071 Uiso 0.518(5) 1 calc PR A 2
C5A C -0.2758(18) 0.0539(7) 0.4164(8) 0.0412(19) Uani 0.482(5) 1 d PU A 1
H5AA H -0.3506 0.0748 0.4465 0.049 Uiso 0.482(5) 1 calc PR A 1
H5AB H -0.3321 0.0224 0.3783 0.049 Uiso 0.482(5) 1 calc PR A 1
C6A C -0.1510(8) -0.0049(3) 0.4671(3) 0.0631(16) Uani 0.482(5) 1 d PU A 1
H6AA H -0.2075 -0.0442 0.4908 0.095 Uiso 0.482(5) 1 calc PR A 1
H6AB H -0.0897 0.0265 0.5029 0.095 Uiso 0.482(5) 1 calc PR A 1
H6AC H -0.0842 -0.0307 0.4366 0.095 Uiso 0.482(5) 1 calc PR A 1
C7 C -0.2830(2) 0.16325(12) 0.27660(10) 0.0278(4) Uani 1 1 d . A .
H7A H -0.2945 0.2204 0.2721 0.033 Uiso 1 1 calc R . .
H7B H -0.2161 0.1461 0.2412 0.033 Uiso 1 1 calc R . .
C8 C -0.4403(3) 0.12559(19) 0.25787(13) 0.0543(7) Uani 1 1 d . . .
H8A H -0.4804 0.1396 0.2091 0.082 Uiso 1 1 calc R A .
H8B H -0.5097 0.1443 0.2908 0.082 Uiso 1 1 calc R . .
H8C H -0.4308 0.0689 0.2618 0.082 Uiso 1 1 calc R . .
C11 C -0.2693(2) 0.27448(11) 0.46754(10) 0.0225(4) Uani 1 1 d . . .
C12 C -0.3108(2) 0.24734(11) 0.53298(11) 0.0255(4) Uani 1 1 d . A .
C13 C -0.4121(2) 0.29157(13) 0.56773(11) 0.0321(5) Uani 1 1 d . . .
H13A H -0.4379 0.2747 0.6126 0.039 Uiso 1 1 calc R A .
C14 C -0.4756(2) 0.35941(13) 0.53829(12) 0.0344(5) Uani 1 1 d . A .
H14A H -0.5423 0.3894 0.5632 0.041 Uiso 1 1 calc R . .
C15 C -0.4413(2) 0.38292(12) 0.47260(12) 0.0309(5) Uani 1 1 d . . .
H15A H -0.4880 0.4286 0.4519 0.037 Uiso 1 1 calc R A .
C16 C -0.3397(2) 0.34170(11) 0.43538(11) 0.0253(4) Uani 1 1 d . A .
C17 C 0.0734(2) 0.34823(11) 0.40438(10) 0.0232(4) Uani 1 1 d . . .
C18 C 0.0538(2) 0.34692(12) 0.33001(11) 0.0272(4) Uani 1 1 d . A .
H18A H 0.0080 0.3030 0.3058 0.033 Uiso 1 1 calc R . .
C19 C 0.1004(2) 0.40881(13) 0.29139(12) 0.0339(5) Uani 1 1 d . . .
H19A H 0.0867 0.4073 0.2409 0.041 Uiso 1 1 calc R A .
C20 C 0.1674(2) 0.47333(13) 0.32634(14) 0.0384(6) Uani 1 1 d . A .
H20A H 0.1987 0.5161 0.2998 0.046 Uiso 1 1 calc R . .
C21 C 0.1885(2) 0.47518(12) 0.39965(13) 0.0362(5) Uani 1 1 d . . .
H21A H 0.2344 0.5193 0.4235 0.043 Uiso 1 1 calc R A .
C22 C 0.1427(2) 0.41285(11) 0.43869(12) 0.0296(5) Uani 1 1 d . A .
H22A H 0.1588 0.4143 0.4891 0.035 Uiso 1 1 calc R . .
C23 C 0.0825(2) 0.27468(11) 0.54209(10) 0.0231(4) Uani 1 1 d . . .
C24 C 0.0281(2) 0.33755(12) 0.57866(11) 0.0302(5) Uani 1 1 d . A .
H24A H -0.0420 0.3730 0.5544 0.036 Uiso 1 1 calc R . .
C25 C 0.0761(2) 0.34824(13) 0.65004(12) 0.0371(5) Uani 1 1 d . . .
H25A H 0.0398 0.3913 0.6746 0.045 Uiso 1 1 calc R A .
C26 C 0.1773(2) 0.29615(14) 0.68594(11) 0.0383(5) Uani 1 1 d . A .
H26A H 0.2105 0.3039 0.7350 0.046 Uiso 1 1 calc R . .
C27 C 0.2297(2) 0.23332(14) 0.65082(11) 0.0347(5) Uani 1 1 d . . .
H27A H 0.2982 0.1975 0.6757 0.042 Uiso 1 1 calc R A .
C28 C 0.1826(2) 0.22216(12) 0.57883(11) 0.0280(4) Uani 1 1 d . A .
H28A H 0.2186 0.1787 0.5547 0.034 Uiso 1 1 calc R . .
C121 C -0.2591(2) 0.16964(12) 0.56626(11) 0.0283(4) Uani 1 1 d . . .
H12A H -0.1860 0.1453 0.5364 0.034 Uiso 1 1 calc R A .
C122 C -0.3969(2) 0.11499(13) 0.56709(13) 0.0411(6) Uani 1 1 d . A .
H12B H -0.4501 0.1106 0.5189 0.062 Uiso 1 1 calc R . .
H12C H -0.4662 0.1362 0.5989 0.062 Uiso 1 1 calc R . .
H12D H -0.3619 0.0634 0.5839 0.062 Uiso 1 1 calc R . .
C123 C -0.1812(3) 0.17665(14) 0.64267(11) 0.0374(5) Uani 1 1 d . A .
H12E H -0.0913 0.2100 0.6433 0.056 Uiso 1 1 calc R . .
H12F H -0.1504 0.1249 0.6607 0.056 Uiso 1 1 calc R . .
H12G H -0.2521 0.1996 0.6729 0.056 Uiso 1 1 calc R . .
C161 C -0.3170(2) 0.36917(12) 0.36104(11) 0.0285(5) Uani 1 1 d . . .
H16A H -0.2360 0.3363 0.3436 0.034 Uiso 1 1 calc R A .
C162 C -0.2660(3) 0.45430(12) 0.35943(14) 0.0426(6) Uani 1 1 d . A .
H16B H -0.1735 0.4614 0.3925 0.064 Uiso 1 1 calc R . .
H16C H -0.3465 0.4880 0.3735 0.064 Uiso 1 1 calc R . .
H16D H -0.2453 0.4679 0.3112 0.064 Uiso 1 1 calc R . .
C163 C -0.4636(2) 0.35787(15) 0.31014(12) 0.0399(5) Uani 1 1 d . A .
H16E H -0.4915 0.3027 0.3086 0.060 Uiso 1 1 calc R . .
H16F H -0.4469 0.3753 0.2624 0.060 Uiso 1 1 calc R . .
H16G H -0.5457 0.3884 0.3270 0.060 Uiso 1 1 calc R . .

loop_
_atom_site_aniso_label
_atom_site_aniso_U_11
_atom_site_aniso_U_22
_atom_site_aniso_U_33
_atom_site_aniso_U_23
_atom_site_aniso_U_13
_atom_site_aniso_U_12
P1 0.0175(2) 0.0165(2) 0.0228(3) -0.0014(2) 0.00058(18) 0.00137(18)
Al1 0.0252(3) 0.0192(3) 0.0247(3) 0.0009(2) -0.0007(2) -0.0035(2)
N1 0.0176(8) 0.0190(8) 0.0250(8) -0.0003(7) 0.0011(6) 0.0011(6)
C1 0.0396(12) 0.0252(10) 0.0340(11) -0.0043(9) 0.0041(9) 0.0045(9)
C2 0.0300(10) 0.0168(9) 0.0226(9) 0.0018(8) 0.0011(8) 0.0039(8)
C3 0.0218(9) 0.0198(9) 0.0223(9) 0.0014(8) 0.0033(7) 0.0053(7)
C4 0.0221(10) 0.0340(11) 0.0354(11) -0.0042(10) 0.0044(8) 0.0033(9)
C5 0.083(4) 0.016(4) 0.032(3) -0.002(2) -0.005(3) -0.029(3)
C6 0.066(3) 0.027(2) 0.052(3) -0.007(2) 0.018(2) -0.011(2)
C5A 0.065(3) 0.019(4) 0.041(4) -0.010(3) 0.011(3) -0.009(3)
C6A 0.118(4) 0.028(3) 0.044(3) 0.011(2) 0.011(3) 0.003(3)
C7 0.0316(10) 0.0283(11) 0.0223(10) -0.0039(9) -0.0013(8) 0.0048(9)
C8 0.0307(12) 0.093(2) 0.0372(13) -0.0071(14) -0.0031(10) 0.0004(13)
C11 0.0156(9) 0.0226(10) 0.0287(10) -0.0038(8) 0.0000(7) -0.0015(7)
C12 0.0189(9) 0.0270(10) 0.0298(10) -0.0021(9) 0.0002(8) -0.0011(8)
C13 0.0269(10) 0.0378(12) 0.0325(11) -0.0039(10) 0.0069(9) 0.0007(9)
C14 0.0257(10) 0.0348(12) 0.0430(13) -0.0112(11) 0.0062(9) 0.0060(9)
C15 0.0239(10) 0.0251(10) 0.0428(12) -0.0036(10) -0.0002(9) 0.0061(8)
C16 0.0179(9) 0.0226(10) 0.0347(11) -0.0021(9) -0.0004(8) -0.0011(8)
C17 0.0164(9) 0.0190(9) 0.0339(11) 0.0019(8) 0.0022(8) 0.0022(7)
C18 0.0223(9) 0.0249(10) 0.0338(11) 0.0033(9) 0.0009(8) 0.0002(8)
C19 0.0280(11) 0.0341(12) 0.0395(12) 0.0126(10) 0.0040(9) 0.0029(9)
C20 0.0260(11) 0.0268(11) 0.0629(16) 0.0157(11) 0.0078(10) 0.0017(9)
C21 0.0247(10) 0.0193(10) 0.0635(16) 0.0014(11) 0.0010(10) -0.0027(8)
C22 0.0235(10) 0.0234(10) 0.0410(12) -0.0029(9) 0.0005(9) 0.0014(8)
C23 0.0192(9) 0.0241(10) 0.0259(10) -0.0019(8) 0.0025(8) -0.0017(8)
C24 0.0296(10) 0.0275(11) 0.0331(11) -0.0068(9) 0.0025(9) 0.0021(9)
C25 0.0392(12) 0.0375(13) 0.0352(12) -0.0153(10) 0.0065(10) -0.0029(10)
C26 0.0335(12) 0.0548(15) 0.0257(11) -0.0084(11) 0.0004(9) -0.0107(11)
C27 0.0261(11) 0.0473(13) 0.0297(11) 0.0037(10) -0.0012(9) 0.0017(10)
C28 0.0243(10) 0.0300(11) 0.0295(11) -0.0010(9) 0.0028(8) 0.0025(8)
C121 0.0262(10) 0.0309(11) 0.0282(10) 0.0046(9) 0.0046(8) 0.0041(9)
C122 0.0350(12) 0.0367(12) 0.0509(14) 0.0076(11) 0.0025(11) -0.0033(10)
C123 0.0372(12) 0.0432(13) 0.0313(12) 0.0054(11) 0.0017(9) 0.0002(10)
C161 0.0216(9) 0.0253(10) 0.0384(11) 0.0045(9) 0.0021(8) 0.0052(8)
C162 0.0400(13) 0.0258(11) 0.0627(16) 0.0111(11) 0.0084(11) 0.0043(10)
C163 0.0298(11) 0.0496(14) 0.0391(13) 0.0039(11) -0.0018(9) 0.0073(10)

loop_
_atom_type_symbol
_atom_type_description
_atom_type_scat_dispersion_real
_atom_type_scat_dispersion_imag
_atom_type_scat_source
C C 0.0033 0.0016 'International Tables Vol C Tables 4.2.6.8 and 6.1.1.4'
H H 0.0000 0.0000 'International Tables Vol C Tables 4.2.6.8 and 6.1.1.4'
N N 0.0061 0.0033 'International Tables Vol C Tables 4.2.6.8 and 6.1.1.4'
Al Al 0.0645 0.0514 'International Tables Vol C Tables 4.2.6.8 and 6.1.1.4'
P P 0.1023 0.0942 'International Tables Vol C Tables 4.2.6.8 and 6.1.1.4'

loop_
_geom_angle_atom_site_label_1
_geom_angle_atom_site_label_2
_geom_angle_atom_site_label_3
_geom_angle
N1 P1 C3 106.28(8)
N1 P1 C23 113.13(8)
C3 P1 C23 111.78(9)
N1 P1 C17 116.23(8)
C3 P1 C17 103.51(8)
C23 P1 C17 105.60(9)
C5A Al1 N1 114.5(4)
C5A Al1 C7 111.4(5)
N1 Al1 C7 111.32(8)
C5A Al1 C2 115.0(5)
N1 Al1 C2 90.46(7)
C7 Al1 C2 112.70(8)
C5A Al1 C5 8.5(6)
N1 Al1 C5 122.1(3)
C7 Al1 C5 109.3(4)
C2 Al1 C5 109.7(4)
C11 N1 P1 118.80(12)
C11 N1 Al1 128.73(12)
P1 N1 Al1 112.23(8)
C2 C1 H1A 109.5
C2 C1 H1B 109.5
H1A C1 H1B 109.5
C2 C1 H1C 109.5
H1A C1 H1C 109.5
H1B C1 H1C 109.5
C3 C2 C1 119.56(17)
C3 C2 Al1 116.61(14)
C1 C2 Al1 123.82(14)
C2 C3 C4 128.54(17)
C2 C3 P1 114.16(14)
C4 C3 P1 116.90(14)
C3 C4 H4A 109.5
C3 C4 H4B 109.5
H4A C4 H4B 109.5
C3 C4 H4C 109.5
H4A C4 H4C 109.5
H4B C4 H4C 109.5
C6 C5 Al1 115.6(9)
C6 C5 H5A 108.4
Al1 C5 H5A 108.4
C6 C5 H5B 108.4
Al1 C5 H5B 108.4
H5A C5 H5B 107.4
C5 C6 H6A 109.5
C5 C6 H6B 109.5
H6A C6 H6B 109.5
C5 C6 H6C 109.5
H6A C6 H6C 109.5
H6B C6 H6C 109.5
C6A C5A Al1 113.4(9)
C6A C5A H5AA 108.9
Al1 C5A H5AA 108.9
C6A C5A H5AB 108.9
Al1 C5A H5AB 108.9
H5AA C5A H5AB 107.7
C8 C7 Al1 115.45(15)
C8 C7 H7A 108.4
Al1 C7 H7A 108.4
C8 C7 H7B 108.4
Al1 C7 H7B 108.4
H7A C7 H7B 107.5
C7 C8 H8A 109.5
C7 C8 H8B 109.5
H8A C8 H8B 109.5
C7 C8 H8C 109.5
H8A C8 H8C 109.5
H8B C8 H8C 109.5
C12 C11 C16 120.01(17)
C12 C11 N1 119.81(16)
C16 C11 N1 120.18(17)
C13 C12 C11 118.72(18)
C13 C12 C121 117.40(18)
C11 C12 C121 123.78(17)
C14 C13 C12 121.5(2)
C14 C13 H13A 119.3
C12 C13 H13A 119.3
C15 C14 C13 119.32(19)
C15 C14 H14A 120.3
C13 C14 H14A 120.3
C14 C15 C16 122.01(19)
C14 C15 H15A 119.0
C16 C15 H15A 119.0
C15 C16 C11 118.25(19)
C15 C16 C161 118.14(17)
C11 C16 C161 123.54(17)
C22 C17 C18 118.62(18)
C22 C17 P1 124.88(16)
C18 C17 P1 116.23(14)
C19 C18 C17 120.7(2)
C19 C18 H18A 119.6
C17 C18 H18A 119.6
C18 C19 C20 120.0(2)
C18 C19 H19A 120.0
C20 C19 H19A 120.0
C21 C20 C19 119.9(2)
C21 C20 H20A 120.1
C19 C20 H20A 120.1
C20 C21 C22 120.3(2)
C20 C21 H21A 119.9
C22 C21 H21A 119.9
C21 C22 C17 120.5(2)
C21 C22 H22A 119.8
C17 C22 H22A 119.8
C28 C23 C24 119.26(18)
C28 C23 P1 119.83(15)
C24 C23 P1 120.90(15)
C25 C24 C23 120.2(2)
C25 C24 H24A 119.9
C23 C24 H24A 119.9
C24 C25 C26 120.1(2)
C24 C25 H25A 119.9
C26 C25 H25A 119.9
C27 C26 C25 120.3(2)
C27 C26 H26A 119.9
C25 C26 H26A 119.9
C26 C27 C28 120.1(2)
C26 C27 H27A 119.9
C28 C27 H27A 119.9
C27 C28 C23 120.08(19)
C27 C28 H28A 120.0
C23 C28 H28A 120.0
C12 C121 C123 113.70(18)
C12 C121 C122 109.74(16)
C123 C121 C122 107.97(17)
C12 C121 H12A 108.4
C123 C121 H12A 108.4
C122 C121 H12A 108.4
C121 C122 H12B 109.5
C121 C122 H12C 109.5
H12B C122 H12C 109.5
C121 C122 H12D 109.5
H12B C122 H12D 109.5
H12C C122 H12D 109.5
C121 C123 H12E 109.5
C121 C123 H12F 109.5
H12E C123 H12F 109.5
C121 C123 H12G 109.5
H12E C123 H12G 109.5
H12F C123 H12G 109.5
C16 C161 C162 112.69(19)
C16 C161 C163 110.42(16)
C162 C161 C163 109.75(18)
C16 C161 H16A 107.9
C162 C161 H16A 107.9
C163 C161 H16A 107.9
C161 C162 H16B 109.5
C161 C162 H16C 109.5
H16B C162 H16C 109.5
C161 C162 H16D 109.5
H16B C162 H16D 109.5
H16C C162 H16D 109.5
C161 C163 H16E 109.5
C161 C163 H16F 109.5
H16E C163 H16F 109.5
C161 C163 H16G 109.5
H16E C163 H16G 109.5
H16F C163 H16G 109.5

loop_
_geom_bond_atom_site_label_1
_geom_bond_atom_site_label_2
_geom_bond_distance
P1 N1 1.6263(15)
P1 C3 1.7860(18)
P1 C23 1.8063(19)
P1 C17 1.8233(19)
Al1 C5A 1.917(16)
Al1 N1 1.9564(16)
Al1 C7 2.006(2)
Al1 C2 2.007(2)
Al1 C5 2.045(14)
N1 C11 1.455(2)
C1 C2 1.512(3)
C1 H1A 0.9800
C1 H1B 0.9800
C1 H1C 0.9800
C2 C3 1.345(3)
C3 C4 1.518(3)
C4 H4A 0.9800
C4 H4B 0.9800
C4 H4C 0.9800
C5 C6 1.269(11)
C5 H5A 0.9900
C5 H5B 0.9900
C6 H6A 0.9800
C6 H6B 0.9800
C6 H6C 0.9800
C5A C6A 1.708(17)
C5A H5AA 0.9900
C5A H5AB 0.9900
C6A H6AA 0.9800
C6A H6AB 0.9800
C6A H6AC 0.9800
C7 C8 1.540(3)
C7 H7A 0.9900
C7 H7B 0.9900
C8 H8A 0.9800
C8 H8B 0.9800
C8 H8C 0.9800
C11 C12 1.412(3)
C11 C16 1.417(3)
C12 C13 1.398(3)
C12 C121 1.524(3)
C13 C14 1.383(3)
C13 H13A 0.9500
C14 C15 1.375(3)
C14 H14A 0.9500
C15 C16 1.398(3)
C15 H15A 0.9500
C16 C161 1.520(3)
C17 C22 1.393(3)
C17 C18 1.399(3)
C18 C19 1.381(3)
C18 H18A 0.9500
C19 C20 1.389(3)
C19 H19A 0.9500
C20 C21 1.380(3)
C20 H20A 0.9500
C21 C22 1.388(3)
C21 H21A 0.9500
C22 H22A 0.9500
C23 C28 1.393(3)
C23 C24 1.399(3)
C24 C25 1.382(3)
C24 H24A 0.9500
C25 C26 1.388(3)
C25 H25A 0.9500
C26 C27 1.377(3)
C26 H26A 0.9500
C27 C28 1.392(3)
C27 H27A 0.9500
C28 H28A 0.9500
C121 C123 1.534(3)
C121 C122 1.541(3)
C121 H12A 1.0000
C122 H12B 0.9800
C122 H12C 0.9800
C122 H12D 0.9800
C123 H12E 0.9800
C123 H12F 0.9800
C123 H12G 0.9800
C161 C162 1.533(3)
C161 C163 1.537(3)
C161 H16A 1.0000
C162 H16B 0.9800
C162 H16C 0.9800
C162 H16D 0.9800
C163 H16E 0.9800
C163 H16F 0.9800
C163 H16G 0.9800
